data_1549419
loop_
_publ_author_name
'Li, Shu-Fang'
'Jiang, Xiao-Ming'
'Fan, Yu-Hang'
'Liu, Bin-Wen'
'Zeng, Hui-Yi'
'Guo, Guo-Cong'

_publ_section_title
;
 New strategy for designing promising mid-infrared nonlinear optical
 materials: narrowing the band gap for large nonlinear optical
 efficiencies and reducing the thermal effect for a high laser-induced
 damage threshold.
;
_journal_issue 26
_journal_name_full 'Chemical science'
_journal_page_first 5700
_journal_page_last 5708
_journal_paper_doi 10.1039/c8sc01210e
_journal_volume 9
_journal_year 2018
_chemical_formula_moiety Na2Ga2GeSSe5
_chemical_formula_sum 'Ga2 Ge Na2 S Se5'
_chemical_formula_weight 684.87
_chemical_melting_point ?
_chemical_name_common Na2Ga2GeSSe5
_chemical_name_systematic Na2Ga2GeSSe5
_space_group_crystal_system orthorhombic
_space_group_IT_number 43
_space_group_name_Hall 'F 2 -2d'
_space_group_name_H-M_alt 'F d d 2'
_symmetry_space_group_name_Hall 'F 2 -2d'
_symmetry_space_group_name_H-M 'F d d 2'
_atom_sites_solution_hydrogens constr
_atom_sites_solution_primary direct
_atom_sites_solution_secondary difmap
_audit_creation_method SHELXL-2013
_audit_update_record
;
2018-05-11 deposited with the CCDC.
2018-05-16 downloaded from the CCDC.
;
_cell_angle_alpha 90
_cell_angle_beta 90
_cell_angle_gamma 90
_cell_formula_units_Z 8
_cell_length_a 12.987(10)
_cell_length_b 23.653(17)
_cell_length_c 7.519(5)
_cell_measurement_reflns_used 1680
_cell_measurement_temperature 293(2)
_cell_measurement_theta_max 27.5126
_cell_measurement_theta_min 3.1373
_cell_volume 2310(3)
_computing_structure_refinement 'SHELXL-2013 (Sheldrick, 2013)'
_diffrn_ambient_temperature 293(2)
_diffrn_detector_area_resol_mean 5.8140
_diffrn_measured_fraction_theta_full 0.995
_diffrn_measured_fraction_theta_max 0.998
_diffrn_measurement_device_type 'Rigaku Pilatus'
_diffrn_measurement_method CCD_Profile_fitting
_diffrn_radiation_type MoK\a
_diffrn_radiation_wavelength 0.71073
_diffrn_reflns_av_R_equivalents 0.0485
_diffrn_reflns_av_unetI/netI 0.0413
_diffrn_reflns_Laue_measured_fraction_full 0.995
_diffrn_reflns_Laue_measured_fraction_max 0.998
_diffrn_reflns_limit_h_max 15
_diffrn_reflns_limit_h_min -15
_diffrn_reflns_limit_k_max 28
_diffrn_reflns_limit_k_min -28
_diffrn_reflns_limit_l_max 9
_diffrn_reflns_limit_l_min -7
_diffrn_reflns_number 3710
_diffrn_reflns_point_group_measured_fraction_full 0.920
_diffrn_reflns_point_group_measured_fraction_max 0.922
_diffrn_reflns_theta_full 25.242
_diffrn_reflns_theta_max 25.460
_diffrn_reflns_theta_min 3.247
_diffrn_source 'fine-focus sealed tube'
_exptl_absorpt_coefficient_mu 23.170
_exptl_absorpt_correction_T_max 1.0000
_exptl_absorpt_correction_T_min 0.6072
_exptl_absorpt_correction_type multi-scan
_exptl_crystal_colour yellow
_exptl_crystal_density_diffrn 3.939
_exptl_crystal_density_method 'not measured'
_exptl_crystal_description Block
_exptl_crystal_F_000 2416
_exptl_crystal_size_max 0.117
_exptl_crystal_size_mid 0.115
_exptl_crystal_size_min 0.106
_refine_diff_density_max 1.284
_refine_diff_density_min -0.984
_refine_diff_density_rms 0.240
_refine_ls_abs_structure_details
;
 Flack x determined using 385 quotients [(I+)-(I-)]/[(I+)+(I-)]
 (Parsons and Flack (2004), Acta Cryst. A60, s61).
;
_refine_ls_abs_structure_Flack 0.20(4)
_refine_ls_extinction_method shelxl
_refine_ls_goodness_of_fit_ref 1.056
_refine_ls_hydrogen_treatment none
_refine_ls_matrix_type full
_refine_ls_number_parameters 51
_refine_ls_number_reflns 985
_refine_ls_number_restraints 1
_refine_ls_restrained_S_all 1.055
_refine_ls_R_factor_all 0.0389
_refine_ls_R_factor_gt 0.0376
_refine_ls_shift/su_max 0.003
_refine_ls_shift/su_mean 0.001
_refine_ls_structure_factor_coef Fsqd
_refine_ls_weighting_details
;
 w=1/[\s^2^(Fo^2^)+(0.0676P)^2^+15.7724P]
 where P=(Fo^2^+2Fc^2^)/3
;
_refine_ls_weighting_scheme calc
_refine_ls_wR_factor_gt 0.0995
_refine_ls_wR_factor_ref 0.1013
_reflns_Friedel_coverage 0.707
_reflns_Friedel_fraction_full 0.833
_reflns_Friedel_fraction_max 0.833
_reflns_number_gt 955
_reflns_number_total 985
_reflns_threshold_expression 'I > 2\s(I)'
_cod_data_source_file c8sc01210e2.cif
_cod_data_source_block 1
_cod_depositor_comments
;
The following automatic conversions were performed:

'_chemical_melting_point' value 'not measured' was changed to '?' -
the value is undefined or not given.

'_exptl_absorpt_correction_type' value 'Multi-scan' changed to
'multi-scan' according to
/home/data/users/saulius/crontab/automatic-downloads/rss-feeds/RSC/lib/dictionaries/cif_core.dic
dictionary named 'cif_core.dic' version 2.4.2 from 2011-04-26.

Automatic conversion script
Id: cif_fix_values 4973 2017-02-22 13:04:09Z antanas 

 Adding full bibliography for 1549419--1549422.cif.
;
_cod_database_code 1549419
_shelx_space_group_comment
;
The symmetry employed for this shelxl refinement is uniquely defined
by the following loop, which should always be used as a source of
symmetry information in preference to the above space-group names.
They are only intended as comments.
;
_shelxl_version_number 2013-2

loop_
_space_group_symop_operation_xyz
'x, y, z'
'-x, -y, z'
'x+1/4, -y+1/4, z+1/4'
'-x+1/4, y+1/4, z+1/4'
'x, y+1/2, z+1/2'
'-x, -y+1/2, z+1/2'
'x+1/4, -y+3/4, z+3/4'
'-x+1/4, y+3/4, z+3/4'
'x+1/2, y, z+1/2'
'-x+1/2, -y, z+1/2'
'x+3/4, -y+1/4, z+3/4'
'-x+3/4, y+1/4, z+3/4'
'x+1/2, y+1/2, z'
'-x+1/2, -y+1/2, z'
'x+3/4, -y+3/4, z+1/4'
'-x+3/4, y+3/4, z+1/4'

loop_
_atom_site_label
_atom_site_type_symbol
_atom_site_fract_x
_atom_site_fract_y
_atom_site_fract_z
_atom_site_U_iso_or_equiv
_atom_site_adp_type
_atom_site_occupancy
_atom_site_site_symmetry_order
_atom_site_calc_flag
_atom_site_refinement_flags_posn
_atom_site_refinement_flags_adp
_atom_site_refinement_flags_occupancy
Ga1 Ga 0.13321(12) 0.13559(6) 0.7205(2) 0.0223(4) Uani 1 1 d . . .
Ge1 Ge 0.0000 0.0000 0.7426(3) 0.0244(5) Uani 1 2 d S T P
Se1 Se -0.14471(15) 0.02068(7) 0.5664(3) 0.0239(5) Uani 0.5 1 d . . P
S1 S -0.14471(15) 0.02068(7) 0.5664(3) 0.0239(5) Uani 0.5 1 d . . P
Se2 Se 0.05961(11) 0.13752(6) 0.4267(3) 0.0296(4) Uani 1 1 d . . .
Se3 Se 0.04403(12) 0.07748(6) 0.9283(2) 0.0315(4) Uani 1 1 d . . .
Na1 Na -0.3310(9) 0.0441(5) 0.7464(14) 0.091(4) Uani 1 1 d . . .

loop_
_atom_site_aniso_label
_atom_site_aniso_U_11
_atom_site_aniso_U_22
_atom_site_aniso_U_33
_atom_site_aniso_U_23
_atom_site_aniso_U_13
_atom_site_aniso_U_12
Ga1 0.0172(8) 0.0231(7) 0.0266(10) -0.0007(6) -0.0022(6) -0.0009(6)
Ge1 0.0235(11) 0.0222(10) 0.0276(13) 0.000 0.000 0.0002(8)
Se1 0.0214(9) 0.0150(9) 0.0354(14) 0.0053(9) -0.0087(9) 0.0000(7)
S1 0.0214(9) 0.0150(9) 0.0354(14) 0.0053(9) -0.0087(9) 0.0000(7)
Se2 0.0210(8) 0.0403(8) 0.0275(10) 0.0047(7) -0.0014(7) -0.0019(6)
Se3 0.0350(8) 0.0293(8) 0.0303(10) -0.0049(7) 0.0035(7) -0.0045(6)
Na1 0.076(7) 0.142(10) 0.054(7) 0.022(7) 0.021(5) 0.043(7)

loop_
_atom_type_symbol
_atom_type_description
_atom_type_scat_dispersion_real
_atom_type_scat_dispersion_imag
_atom_type_scat_source
Na Na 0.0362 0.0249 'International Tables Vol C Tables 4.2.6.8 and 6.1.1.4'
S S 0.1246 0.1234 'International Tables Vol C Tables 4.2.6.8 and 6.1.1.4'
Ga Ga 0.2307 1.6083 'International Tables Vol C Tables 4.2.6.8 and 6.1.1.4'
Ge Ge 0.1547 1.8001 'International Tables Vol C Tables 4.2.6.8 and 6.1.1.4'
Se Se -0.0929 2.2259 'International Tables Vol C Tables 4.2.6.8 and 6.1.1.4'

loop_
_geom_angle_atom_site_label_1
_geom_angle_atom_site_label_2
_geom_angle_atom_site_label_3
_geom_angle
_geom_angle_site_symmetry_1
_geom_angle_site_symmetry_3
S1 Ga1 Se1 0.00(15) 3 3
S1 Ga1 Se2 113.97(9) 3 3
Se1 Ga1 Se2 113.97(9) 3 3
S1 Ga1 Se3 105.49(10) 3 .
Se1 Ga1 Se3 105.49(10) 3 .
Se2 Ga1 Se3 115.25(9) 3 .
S1 Ga1 Se2 101.63(9) 3 .
Se1 Ga1 Se2 101.63(9) 3 .
Se2 Ga1 Se2 105.07(10) 3 .
Se3 Ga1 Se2 114.83(9) . .
S1 Ge1 Se1 0.00(12) 2 2
S1 Ge1 Se1 111.39(15) 2 .
Se1 Ge1 Se1 111.39(15) 2 .
S1 Ge1 Se3 107.44(7) 2 .
Se1 Ge1 Se3 107.44(7) 2 .
Se1 Ge1 Se3 111.32(7) . .
S1 Ge1 Se3 111.32(7) 2 2
Se1 Ge1 Se3 111.32(7) 2 2
Se1 Ge1 Se3 107.44(7) . 2
Se3 Ge1 Se3 107.92(14) . 2
Ge1 Se1 Ga1 104.18(8) . 11_454
Ge1 Se1 Na1 117.1(3) . .
Ga1 Se1 Na1 95.4(3) 11_454 .
Ge1 Se1 Na1 116.7(2) . 10_454
Ga1 Se1 Na1 105.2(3) 11_454 10_454
Na1 Se1 Na1 114.3(2) . 10_454
Ga1 Se2 Ga1 104.55(10) 11_454 .
Ga1 Se2 Na1 110.8(3) 11_454 9_554
Ga1 Se2 Na1 102.5(2) . 9_554
Ge1 Se3 Ga1 100.17(10) . .
Ge1 Se3 Na1 113.4(3) . 9
Ga1 Se3 Na1 114.4(3) . 9
Ge1 Se3 Na1 130.3(2) . 3
Ga1 Se3 Na1 79.62(19) . 3
Na1 Se3 Na1 111.4(3) 9 3
Se1 Na1 S1 113.0(4) . 10_455
Se1 Na1 Se1 113.0(4) . 10_455
S1 Na1 Se1 0.00(10) 10_455 10_455
Se1 Na1 Se2 141.0(5) . 9_455
S1 Na1 Se2 87.8(3) 10_455 9_455
Se1 Na1 Se2 87.8(3) 10_455 9_455
Se1 Na1 Se3 97.6(3) . 9_454
S1 Na1 Se3 138.6(5) 10_455 9_454
Se1 Na1 Se3 138.6(5) 10_455 9_454
Se2 Na1 Se3 84.8(3) 9_455 9_454
Se1 Na1 Se3 72.6(3) . 11_454
S1 Na1 Se3 129.8(4) 10_455 11_454
Se1 Na1 Se3 129.8(4) 10_455 11_454
Se2 Na1 Se3 68.9(3) 9_455 11_454
Se3 Na1 Se3 84.6(3) 9_454 11_454

loop_
_geom_bond_atom_site_label_1
_geom_bond_atom_site_label_2
_geom_bond_distance
_geom_bond_site_symmetry_2
Ga1 S1 2.359(3) 3
Ga1 Se1 2.359(3) 3
Ga1 Se2 2.378(3) 3
Ga1 Se3 2.382(3) .
Ga1 Se2 2.407(3) .
Ge1 S1 2.351(3) 2
Ge1 Se1 2.351(3) 2
Ge1 Se1 2.351(3) .
Ge1 Se3 2.374(2) .
Ge1 Se3 2.374(2) 2
Se1 Ga1 2.359(3) 11_454
Se1 Na1 2.828(11) .
Se1 Na1 2.870(11) 10_454
Se2 Ga1 2.378(3) 11_454
Se2 Na1 2.956(11) 9_554
Se3 Na1 2.996(11) 9
Se3 Na1 3.482(14) 3
Na1 S1 2.870(11) 10_455
Na1 Se1 2.870(11) 10_455
Na1 Se2 2.956(11) 9_455
Na1 Se3 2.996(11) 9_454
Na1 Se3 3.482(14) 11_454
